data_7157741
loop_
_publ_author_name
'Tiwari, Vibha'
'Bingham, Jacob T.'
'Vyas, Shubham'
'Singh, Anand'

_publ_section_title
;
 Intermolecular fluoroamination of allenes towards substituted vinyl
 fluorides
;
_journal_issue 44
_journal_name_full 'Organic &amp; Biomolecular Chemistry'
_journal_page_first 9044
_journal_page_last 9049
_journal_paper_doi 10.1039/D0OB01697G
_journal_volume 18
_journal_year 2020
_chemical_formula_moiety 'C21 H16 F N3'
_chemical_formula_sum 'C21 H16 F N3'
_chemical_formula_weight 329.37
_space_group_crystal_system orthorhombic
_space_group_IT_number 61
_space_group_name_Hall '-P 2ac 2ab'
_space_group_name_H-M_alt 'P b c a'
_atom_sites_solution_hydrogens geom
_audit_creation_method SHELXL-2018/3
_audit_update_record
;
2020-05-12 deposited with the CCDC.	2020-10-30 downloaded from the CCDC.
;
_cell_angle_alpha 90
_cell_angle_beta 90
_cell_angle_gamma 90
_cell_formula_units_Z 8
_cell_length_a 9.2995(5)
_cell_length_b 9.7287(5)
_cell_length_c 37.4385(19)
_cell_measurement_reflns_used 8363
_cell_measurement_temperature 100(2)
_cell_measurement_theta_max 27.29
_cell_measurement_theta_min 3.09
_cell_volume 3387.1(3)
_computing_cell_refinement 'Bruker SAINT'
_computing_data_collection 'Bruker APEX2'
_computing_data_reduction 'Bruker SAINT'
_computing_molecular_graphics 'Bruker SHELXTL (Sheldrick 2008)'
_computing_publication_material 'Bruker SHELXTL (Sheldrick 2008)'
_computing_structure_refinement 'SHELXL-2018/3 (Sheldrick, 2015b)'
_computing_structure_solution 'SHELXT (Sheldrick 2015a)'
_diffrn_ambient_temperature 100(2)
_diffrn_measured_fraction_theta_full 0.999
_diffrn_measured_fraction_theta_max 0.998
_diffrn_measurement_device_type 'Bruker APEX-II CCD'
_diffrn_measurement_method '\f and \w scans'
_diffrn_radiation_type MoK\a
_diffrn_radiation_wavelength 0.71073
_diffrn_reflns_av_R_equivalents 0.0791
_diffrn_reflns_av_unetI/netI 0.0352
_diffrn_reflns_Laue_measured_fraction_full 0.999
_diffrn_reflns_Laue_measured_fraction_max 0.998
_diffrn_reflns_limit_h_max 12
_diffrn_reflns_limit_h_min -12
_diffrn_reflns_limit_k_max 12
_diffrn_reflns_limit_k_min -12
_diffrn_reflns_limit_l_max 49
_diffrn_reflns_limit_l_min -49
_diffrn_reflns_number 50211
_diffrn_reflns_point_group_measured_fraction_full 0.999
_diffrn_reflns_point_group_measured_fraction_max 0.998
_diffrn_reflns_theta_full 25.242
_diffrn_reflns_theta_max 28.220
_diffrn_reflns_theta_min 3.079
_exptl_absorpt_coefficient_mu 0.085
_exptl_absorpt_correction_T_max 0.7457
_exptl_absorpt_correction_T_min 0.6928
_exptl_absorpt_correction_type multi-scan
_exptl_absorpt_process_details 'Sadabs (Sheldrick, 1996)'
_exptl_crystal_colour 'pale yellow'
_exptl_crystal_density_diffrn 1.292
_exptl_crystal_description prism
_exptl_crystal_F_000 1376
_exptl_crystal_size_max 0.20
_exptl_crystal_size_mid 0.16
_exptl_crystal_size_min 0.09
_refine_diff_density_max 0.250
_refine_diff_density_min -0.212
_refine_diff_density_rms 0.047
_refine_ls_extinction_coef 0.0026(3)
_refine_ls_extinction_expression Fc^*^=kFc[1+0.001xFc^2^\l^3^/sin(2\q)]^-1/4^
_refine_ls_extinction_method 'SHELXL-2018/3 (Sheldrick 2018)'
_refine_ls_goodness_of_fit_ref 1.076
_refine_ls_hydrogen_treatment constr
_refine_ls_matrix_type full
_refine_ls_number_parameters 228
_refine_ls_number_reflns 4168
_refine_ls_number_restraints 0
_refine_ls_restrained_S_all 1.076
_refine_ls_R_factor_all 0.0771
_refine_ls_R_factor_gt 0.0440
_refine_ls_shift/su_max 0.001
_refine_ls_shift/su_mean 0.000
_refine_ls_structure_factor_coef Fsqd
_refine_ls_weighting_details 'w=1/[\s^2^(Fo^2^)+(0.0285P)^2^+1.9177P] where P=(Fo^2^+2Fc^2^)/3'
_refine_ls_weighting_scheme calc
_refine_ls_wR_factor_gt 0.0892
_refine_ls_wR_factor_ref 0.1079
_reflns_Friedel_coverage 0.000
_reflns_number_gt 2979
_reflns_number_total 4168
_reflns_threshold_expression 'I > 2\s(I)'
_cod_data_source_file d0ob01697g2.cif
_cod_data_source_block shelx_CCDC1
_cod_database_code 7157741
_shelx_shelxl_version_number 2018/3
_shelx_space_group_comment
;
The symmetry employed for this shelxl refinement is uniquely defined
by the following loop, which should always be used as a source of
symmetry information in preference to the above space-group names.
They are only intended as comments.
;

loop_
_space_group_symop_operation_xyz
'x, y, z'
'-x+1/2, -y, z+1/2'
'-x, y+1/2, -z+1/2'
'x+1/2, -y+1/2, -z'
'-x, -y, -z'
'x-1/2, y, -z-1/2'
'x, -y-1/2, z-1/2'
'-x-1/2, y-1/2, z'

loop_
_atom_site_label
_atom_site_type_symbol
_atom_site_fract_x
_atom_site_fract_y
_atom_site_fract_z
_atom_site_U_iso_or_equiv
_atom_site_adp_type
_atom_site_occupancy
_atom_site_site_symmetry_order
_atom_site_calc_flag
_atom_site_refinement_flags_posn
_atom_site_refinement_flags_adp
_atom_site_refinement_flags_occupancy
_atom_site_disorder_assembly
_atom_site_disorder_group
F1 F 0.19312(11) 0.83665(10) 0.32208(2) 0.0339(2) Uani 1 1 d . . . . .
N1 N 0.16948(13) 0.72337(12) 0.41328(3) 0.0211(3) Uani 1 1 d . . . . .
N2 N 0.18890(14) 0.59023(13) 0.42293(3) 0.0241(3) Uani 1 1 d . . . . .
N3 N 0.10521(15) 0.56250(13) 0.45003(3) 0.0258(3) Uani 1 1 d . . . . .
C1 C -0.01320(17) 0.60721(17) 0.31032(4) 0.0269(4) Uani 1 1 d . . . . .
C2 C -0.07926(19) 0.47816(19) 0.30960(5) 0.0332(4) Uani 1 1 d . . . . .
H2A H -0.070007 0.418255 0.329504 0.040 Uiso 1 1 calc R U . . .
C3 C -0.1580(2) 0.4370(2) 0.28014(5) 0.0426(5) Uani 1 1 d . . . . .
H3A H -0.201727 0.348786 0.279834 0.051 Uiso 1 1 calc R U . . .
C4 C -0.1732(2) 0.5239(2) 0.25108(5) 0.0459(5) Uani 1 1 d . . . . .
H4A H -0.228914 0.496231 0.231062 0.055 Uiso 1 1 calc R U . . .
C5 C -0.1072(2) 0.6509(2) 0.25133(5) 0.0449(5) Uani 1 1 d . . . . .
H5A H -0.116368 0.709915 0.231241 0.054 Uiso 1 1 calc R U . . .
C6 C -0.0276(2) 0.69322(19) 0.28060(4) 0.0347(4) Uani 1 1 d . . . . .
H6A H 0.017334 0.780916 0.280493 0.042 Uiso 1 1 calc R U . . .
C7 C 0.06580(17) 0.64510(16) 0.34286(4) 0.0247(3) Uani 1 1 d . . . . .
H7A H 0.049114 0.587029 0.362837 0.030 Uiso 1 1 calc R U . . .
C8 C 0.15611(17) 0.74698(16) 0.34867(4) 0.0231(3) Uani 1 1 d . . . . .
C9 C 0.24098(17) 0.77926(15) 0.38167(4) 0.0219(3) Uani 1 1 d . . . . .
H9A H 0.242366 0.881538 0.384295 0.026 Uiso 1 1 calc R U . . .
C10 C 0.06749(16) 0.78324(15) 0.43458(4) 0.0211(3) Uani 1 1 d . . . . .
C11 C 0.00702(18) 0.91479(16) 0.43586(4) 0.0263(3) Uani 1 1 d . . . . .
H11A H 0.033034 0.984986 0.419447 0.032 Uiso 1 1 calc R U . . .
C12 C -0.09256(19) 0.93577(18) 0.46244(5) 0.0324(4) Uani 1 1 d . . . . .
H12A H -0.136789 1.023464 0.464421 0.039 Uiso 1 1 calc R U . . .
C13 C -0.13142(19) 0.83215(19) 0.48684(4) 0.0347(4) Uani 1 1 d . . . . .
H13A H -0.199932 0.852352 0.504913 0.042 Uiso 1 1 calc R U . . .
C14 C -0.07324(18) 0.70310(18) 0.48523(4) 0.0303(4) Uani 1 1 d . . . . .
H14A H -0.100256 0.633174 0.501625 0.036 Uiso 1 1 calc R U . . .
C15 C 0.02818(17) 0.67906(15) 0.45823(4) 0.0232(3) Uani 1 1 d . . . . .
C16 C 0.39671(17) 0.73162(15) 0.37927(4) 0.0232(3) Uani 1 1 d . . . . .
C17 C 0.49588(18) 0.77983(17) 0.40414(4) 0.0279(4) Uani 1 1 d . . . . .
H17A H 0.465408 0.839756 0.422689 0.034 Uiso 1 1 calc R U . . .
C18 C 0.63854(19) 0.74084(19) 0.40195(5) 0.0363(4) Uani 1 1 d . . . . .
H18A H 0.705890 0.774185 0.418947 0.044 Uiso 1 1 calc R U . . .
C19 C 0.6834(2) 0.6533(2) 0.37504(5) 0.0425(5) Uani 1 1 d . . . . .
H19A H 0.781569 0.626969 0.373481 0.051 Uiso 1 1 calc R U . . .
C20 C 0.5853(2) 0.6043(2) 0.35044(5) 0.0397(5) Uani 1 1 d . . . . .
H20A H 0.616052 0.543604 0.332083 0.048 Uiso 1 1 calc R U . . .
C21 C 0.44242(18) 0.64337(18) 0.35243(4) 0.0298(4) Uani 1 1 d . . . . .
H21A H 0.375431 0.609699 0.335392 0.036 Uiso 1 1 calc R U . . .

loop_
_atom_site_aniso_label
_atom_site_aniso_U_11
_atom_site_aniso_U_22
_atom_site_aniso_U_33
_atom_site_aniso_U_23
_atom_site_aniso_U_13
_atom_site_aniso_U_12
F1 0.0458(6) 0.0338(5) 0.0221(5) 0.0063(4) 0.0016(4) -0.0056(5)
N1 0.0247(7) 0.0205(6) 0.0182(6) -0.0006(5) 0.0028(5) -0.0003(5)
N2 0.0297(7) 0.0220(6) 0.0204(6) 0.0013(5) -0.0007(5) -0.0001(6)
N3 0.0324(8) 0.0260(7) 0.0189(6) 0.0013(5) 0.0001(6) -0.0031(6)
C1 0.0229(8) 0.0348(9) 0.0231(8) -0.0051(7) -0.0007(6) 0.0059(7)
C2 0.0310(9) 0.0379(9) 0.0307(9) -0.0059(7) -0.0025(8) 0.0017(8)
C3 0.0389(11) 0.0466(11) 0.0423(11) -0.0185(9) -0.0069(9) 0.0019(9)
C4 0.0450(11) 0.0590(12) 0.0336(10) -0.0215(10) -0.0150(9) 0.0176(10)
C5 0.0560(13) 0.0538(12) 0.0250(9) -0.0078(9) -0.0100(9) 0.0205(11)
C6 0.0405(10) 0.0389(10) 0.0246(8) -0.0018(7) -0.0036(7) 0.0091(8)
C7 0.0244(8) 0.0296(8) 0.0203(7) 0.0011(6) -0.0001(6) 0.0024(7)
C8 0.0261(8) 0.0250(7) 0.0181(7) 0.0039(6) 0.0041(6) 0.0029(6)
C9 0.0254(8) 0.0214(7) 0.0189(7) 0.0013(6) 0.0035(6) -0.0011(6)
C10 0.0222(7) 0.0233(7) 0.0178(7) -0.0028(6) 0.0010(6) -0.0026(6)
C11 0.0281(8) 0.0233(8) 0.0276(8) -0.0025(6) 0.0047(7) -0.0017(7)
C12 0.0321(9) 0.0305(8) 0.0346(9) -0.0095(7) 0.0077(8) 0.0002(7)
C13 0.0335(9) 0.0449(10) 0.0257(8) -0.0079(8) 0.0112(7) -0.0034(8)
C14 0.0329(9) 0.0381(9) 0.0200(8) -0.0002(7) 0.0044(7) -0.0084(8)
C15 0.0274(8) 0.0257(8) 0.0164(7) -0.0016(6) -0.0015(6) -0.0047(7)
C16 0.0246(8) 0.0237(7) 0.0212(7) 0.0008(6) 0.0029(6) -0.0020(6)
C17 0.0302(9) 0.0276(8) 0.0260(8) -0.0018(7) 0.0005(7) -0.0017(7)
C18 0.0272(9) 0.0430(10) 0.0386(10) -0.0017(8) -0.0032(8) -0.0057(8)
C19 0.0237(9) 0.0595(12) 0.0444(11) -0.0052(10) 0.0045(8) 0.0054(9)
C20 0.0320(10) 0.0526(11) 0.0345(10) -0.0119(9) 0.0066(8) 0.0078(9)
C21 0.0295(9) 0.0360(9) 0.0239(8) -0.0046(7) 0.0025(7) 0.0017(7)

loop_
_atom_type_symbol
_atom_type_description
_atom_type_scat_dispersion_real
_atom_type_scat_dispersion_imag
_atom_type_scat_source
C C 0.0033 0.0016 'International Tables Vol C Tables 4.2.6.8 and 6.1.1.4'
H H 0.0000 0.0000 'International Tables Vol C Tables 4.2.6.8 and 6.1.1.4'
N N 0.0061 0.0033 'International Tables Vol C Tables 4.2.6.8 and 6.1.1.4'
F F 0.0171 0.0103 'International Tables Vol C Tables 4.2.6.8 and 6.1.1.4'

loop_
_geom_angle_atom_site_label_1
_geom_angle_atom_site_label_2
_geom_angle_atom_site_label_3
_geom_angle
_geom_angle_site_symmetry_1
_geom_angle_site_symmetry_3
_geom_angle_publ_flag
N2 N1 C10 110.08(12) . . ?
N2 N1 C9 120.66(12) . . ?
C10 N1 C9 128.91(13) . . ?
N3 N2 N1 108.94(12) . . ?
N2 N3 C15 108.24(12) . . ?
C2 C1 C6 118.68(16) . . ?
C2 C1 C7 117.45(15) . . ?
C6 C1 C7 123.87(16) . . ?
C3 C2 C1 120.53(18) . . ?
C3 C2 H2A 119.7 . . ?
C1 C2 H2A 119.7 . . ?
C2 C3 C4 120.26(19) . . ?
C2 C3 H3A 119.9 . . ?
C4 C3 H3A 119.9 . . ?
C5 C4 C3 119.70(18) . . ?
C5 C4 H4A 120.1 . . ?
C3 C4 H4A 120.1 . . ?
C4 C5 C6 120.63(19) . . ?
C4 C5 H5A 119.7 . . ?
C6 C5 H5A 119.7 . . ?
C5 C6 C1 120.19(18) . . ?
C5 C6 H6A 119.9 . . ?
C1 C6 H6A 119.9 . . ?
C8 C7 C1 130.11(15) . . ?
C8 C7 H7A 114.9 . . ?
C1 C7 H7A 114.9 . . ?
C7 C8 F1 121.35(14) . . ?
C7 C8 C9 129.00(14) . . ?
F1 C8 C9 109.50(12) . . ?
N1 C9 C8 110.47(13) . . ?
N1 C9 C16 111.52(12) . . ?
C8 C9 C16 112.85(12) . . ?
N1 C9 H9A 107.2 . . ?
C8 C9 H9A 107.2 . . ?
C16 C9 H9A 107.2 . . ?
N1 C10 C15 104.01(13) . . ?
N1 C10 C11 133.45(14) . . ?
C15 C10 C11 122.53(14) . . ?
C12 C11 C10 115.57(15) . . ?
C12 C11 H11A 122.2 . . ?
C10 C11 H11A 122.2 . . ?
C11 C12 C13 122.44(16) . . ?
C11 C12 H12A 118.8 . . ?
C13 C12 H12A 118.8 . . ?
C14 C13 C12 121.81(15) . . ?
C14 C13 H13A 119.1 . . ?
C12 C13 H13A 119.1 . . ?
C13 C14 C15 116.78(15) . . ?
C13 C14 H14A 121.6 . . ?
C15 C14 H14A 121.6 . . ?
N3 C15 C10 108.72(13) . . ?
N3 C15 C14 130.42(14) . . ?
C10 C15 C14 120.85(15) . . ?
C21 C16 C17 119.32(15) . . ?
C21 C16 C9 121.45(14) . . ?
C17 C16 C9 119.22(14) . . ?
C18 C17 C16 120.25(16) . . ?
C18 C17 H17A 119.9 . . ?
C16 C17 H17A 119.9 . . ?
C17 C18 C19 120.10(17) . . ?
C17 C18 H18A 120.0 . . ?
C19 C18 H18A 120.0 . . ?
C20 C19 C18 119.94(17) . . ?
C20 C19 H19A 120.0 . . ?
C18 C19 H19A 120.0 . . ?
C19 C20 C21 120.21(17) . . ?
C19 C20 H20A 119.9 . . ?
C21 C20 H20A 119.9 . . ?
C20 C21 C16 120.19(16) . . ?
C20 C21 H21A 119.9 . . ?
C16 C21 H21A 119.9 . . ?

loop_
_geom_bond_atom_site_label_1
_geom_bond_atom_site_label_2
_geom_bond_distance
_geom_bond_site_symmetry_2
_geom_bond_publ_flag
F1 C8 1.3676(17) . ?
N1 N2 1.3568(17) . ?
N1 C10 1.3692(19) . ?
N1 C9 1.4623(18) . ?
N2 N3 1.3070(18) . ?
N3 C15 1.376(2) . ?
C1 C2 1.398(2) . ?
C1 C6 1.399(2) . ?
C1 C7 1.470(2) . ?
C2 C3 1.383(2) . ?
C2 H2A 0.9500 . ?
C3 C4 1.385(3) . ?
C3 H3A 0.9500 . ?
C4 C5 1.380(3) . ?
C4 H4A 0.9500 . ?
C5 C6 1.385(3) . ?
C5 H5A 0.9500 . ?
C6 H6A 0.9500 . ?
C7 C8 1.317(2) . ?
C7 H7A 0.9500 . ?
C8 C9 1.499(2) . ?
C9 C16 1.523(2) . ?
C9 H9A 1.0000 . ?
C10 C15 1.395(2) . ?
C10 C11 1.399(2) . ?
C11 C12 1.375(2) . ?
C11 H11A 0.9500 . ?
C12 C13 1.407(2) . ?
C12 H12A 0.9500 . ?
C13 C14 1.368(2) . ?
C13 H13A 0.9500 . ?
C14 C15 1.402(2) . ?
C14 H14A 0.9500 . ?
C16 C21 1.388(2) . ?
C16 C17 1.392(2) . ?
C17 C18 1.382(2) . ?
C17 H17A 0.9500 . ?
C18 C19 1.383(3) . ?
C18 H18A 0.9500 . ?
C19 C20 1.381(3) . ?
C19 H19A 0.9500 . ?
C20 C21 1.384(2) . ?
C20 H20A 0.9500 . ?
C21 H21A 0.9500 . ?

loop_
_geom_hbond_atom_site_label_D
_geom_hbond_atom_site_label_H
_geom_hbond_atom_site_label_A
_geom_hbond_distance_DH
_geom_hbond_distance_HA
_geom_hbond_distance_DA
_geom_hbond_angle_DHA
_geom_hbond_site_symmetry_A
_geom_hbond_publ_flag
C7 H7A N2 0.95 2.60 3.253(2) 126.3 . yes
C9 H9A N2 1.00 2.57 3.459(2) 147.5 8_665 yes
C14 H14A N3 0.95 2.63 3.555(2) 165.6 5_566 yes

loop_
_geom_torsion_atom_site_label_1
_geom_torsion_atom_site_label_2
_geom_torsion_atom_site_label_3
_geom_torsion_atom_site_label_4
_geom_torsion
_geom_torsion_site_symmetry_1
_geom_torsion_site_symmetry_2
_geom_torsion_site_symmetry_3
_geom_torsion_site_symmetry_4
_geom_torsion_publ_flag
C10 N1 N2 N3 -1.09(16) . . . . ?
C9 N1 N2 N3 -174.86(13) . . . . ?
N1 N2 N3 C15 0.55(16) . . . . ?
C6 C1 C2 C3 -0.4(3) . . . . ?
C7 C1 C2 C3 178.60(16) . . . . ?
C1 C2 C3 C4 -0.5(3) . . . . ?
C2 C3 C4 C5 1.3(3) . . . . ?
C3 C4 C5 C6 -1.0(3) . . . . ?
C4 C5 C6 C1 0.1(3) . . . . ?
C2 C1 C6 C5 0.6(3) . . . . ?
C7 C1 C6 C5 -178.29(16) . . . . ?
C2 C1 C7 C8 167.33(17) . . . . ?
C6 C1 C7 C8 -13.7(3) . . . . ?
C1 C7 C8 F1 -1.7(3) . . . . ?
C1 C7 C8 C9 -176.62(16) . . . . ?
N2 N1 C9 C8 83.67(16) . . . . ?
C10 N1 C9 C8 -88.80(18) . . . . ?
N2 N1 C9 C16 -42.68(18) . . . . ?
C10 N1 C9 C16 144.86(15) . . . . ?
C7 C8 C9 N1 -25.7(2) . . . . ?
F1 C8 C9 N1 158.91(12) . . . . ?
C7 C8 C9 C16 99.91(19) . . . . ?
F1 C8 C9 C16 -75.49(15) . . . . ?
N2 N1 C10 C15 1.14(16) . . . . ?
C9 N1 C10 C15 174.24(14) . . . . ?
N2 N1 C10 C11 -179.27(17) . . . . ?
C9 N1 C10 C11 -6.2(3) . . . . ?
N1 C10 C11 C12 -178.50(16) . . . . ?
C15 C10 C11 C12 1.0(2) . . . . ?
C10 C11 C12 C13 0.0(2) . . . . ?
C11 C12 C13 C14 -0.8(3) . . . . ?
C12 C13 C14 C15 0.5(3) . . . . ?
N2 N3 C15 C10 0.17(17) . . . . ?
N2 N3 C15 C14 -178.79(16) . . . . ?
N1 C10 C15 N3 -0.79(16) . . . . ?
C11 C10 C15 N3 179.56(14) . . . . ?
N1 C10 C15 C14 178.28(14) . . . . ?
C11 C10 C15 C14 -1.4(2) . . . . ?
C13 C14 C15 N3 179.40(16) . . . . ?
C13 C14 C15 C10 0.6(2) . . . . ?
N1 C9 C16 C21 112.50(16) . . . . ?
C8 C9 C16 C21 -12.5(2) . . . . ?
N1 C9 C16 C17 -68.78(18) . . . . ?
C8 C9 C16 C17 166.18(14) . . . . ?
C21 C16 C17 C18 0.4(2) . . . . ?
C9 C16 C17 C18 -178.32(15) . . . . ?
C16 C17 C18 C19 -0.2(3) . . . . ?
C17 C18 C19 C20 -0.3(3) . . . . ?
C18 C19 C20 C21 0.5(3) . . . . ?
C19 C20 C21 C16 -0.3(3) . . . . ?
C17 C16 C21 C20 -0.2(3) . . . . ?
C9 C16 C21 C20 178.50(16) . . . . ?
